data_7154410
loop_
_publ_author_name
'Sun, Jing'
'Chen, Liang'
'Gong, Hui'
'Yan, Chao-Guo'

_publ_section_title
;
 Convenient synthesis of functionalized spiro[indoline-3,2'-pyrrolizines]
 or spiro[indoline-3,3'-pyrrolidines] via multicomponent reactions.
;
_journal_issue 21
_journal_name_full 'Organic &amp; biomolecular chemistry'
_journal_page_first 5905
_journal_page_last 5917
_journal_paper_doi 10.1039/c5ob00437c
_journal_volume 13
_journal_year 2015
_chemical_formula_moiety 'C34 H37 Cl N2 O10'
_chemical_formula_sum 'C34 H37 Cl N2 O10'
_chemical_formula_weight 669.11
_chemical_name_systematic
; 
 ? 
;
_space_group_IT_number 2
_symmetry_cell_setting triclinic
_symmetry_space_group_name_Hall '-P 1'
_symmetry_space_group_name_H-M 'P -1'
_atom_sites_solution_hydrogens geom
_atom_sites_solution_primary direct
_atom_sites_solution_secondary difmap
_audit_block_doi 10.5517/cc1492zh
_audit_creation_method SHELXL-97
_audit_update_record
;
2015-02-27 deposited with the CCDC.
2015-04-02 downloaded from the CCDC.
;
_cell_angle_alpha 104.723(3)
_cell_angle_beta 97.305(3)
_cell_angle_gamma 107.595(3)
_cell_formula_units_Z 2
_cell_length_a 10.5329(12)
_cell_length_b 10.6066(11)
_cell_length_c 19.252(2)
_cell_measurement_reflns_used 9884
_cell_measurement_temperature 296(2)
_cell_measurement_theta_max 27.55
_cell_measurement_theta_min 2.40
_cell_volume 1933.7(4)
_computing_cell_refinement 'Bruker SMART'
_computing_data_collection 'Bruker SMART'
_computing_data_reduction 'Bruker SAINT'
_computing_molecular_graphics 'Bruker SHELXTL'
_computing_publication_material 'Bruker SHELXTL'
_computing_structure_refinement 'SHELXL-97 (Sheldrick, 2008)'
_computing_structure_solution 'SHELXS-97 (Sheldrick, 2008)'
_diffrn_ambient_temperature 296(2)
_diffrn_measured_fraction_theta_full 0.965
_diffrn_measured_fraction_theta_max 0.965
_diffrn_measurement_device_type 'CCD area detector'
_diffrn_measurement_method 'phi and omega scans'
_diffrn_radiation_monochromator graphite
_diffrn_radiation_source 'fine-focus sealed tube'
_diffrn_radiation_type MoK\a
_diffrn_radiation_wavelength 0.71073
_diffrn_reflns_av_R_equivalents 0.0348
_diffrn_reflns_av_sigmaI/netI 0.0490
_diffrn_reflns_limit_h_max 13
_diffrn_reflns_limit_h_min -13
_diffrn_reflns_limit_k_max 13
_diffrn_reflns_limit_k_min -13
_diffrn_reflns_limit_l_max 24
_diffrn_reflns_limit_l_min -25
_diffrn_reflns_number 27745
_diffrn_reflns_theta_full 27.57
_diffrn_reflns_theta_max 27.57
_diffrn_reflns_theta_min 2.07
_exptl_absorpt_coefficient_mu 0.151
_exptl_absorpt_correction_T_max 0.962
_exptl_absorpt_correction_T_min 0.951
_exptl_absorpt_correction_type multi-scan
_exptl_absorpt_process_details sadabs
_exptl_crystal_colour colorless
_exptl_crystal_density_diffrn 1.149
_exptl_crystal_density_method 'not measured'
_exptl_crystal_description block
_exptl_crystal_F_000 704
_exptl_crystal_size_max 0.34
_exptl_crystal_size_mid 0.28
_exptl_crystal_size_min 0.26
_platon_squeeze_details ' '
_refine_diff_density_max 0.851
_refine_diff_density_min -0.410
_refine_diff_density_rms 0.104
_refine_ls_extinction_coef 0.058(9)
_refine_ls_extinction_expression Fc^*^=kFc[1+0.001xFc^2^\l^3^/sin(2\q)]^-1/4^
_refine_ls_extinction_method SHELXL
_refine_ls_goodness_of_fit_ref 1.112
_refine_ls_hydrogen_treatment constr
_refine_ls_matrix_type full
_refine_ls_number_parameters 431
_refine_ls_number_reflns 8645
_refine_ls_number_restraints 18
_refine_ls_restrained_S_all 1.124
_refine_ls_R_factor_all 0.1233
_refine_ls_R_factor_gt 0.0894
_refine_ls_shift/su_max 0.000
_refine_ls_shift/su_mean 0.000
_refine_ls_structure_factor_coef Fsqd
_refine_ls_weighting_details 'calc w=1/[\s^2^(Fo^2^)+(0.1923P)^2^+0.0000P] where P=(Fo^2^+2Fc^2^)/3'
_refine_ls_weighting_scheme calc
_refine_ls_wR_factor_gt 0.2795
_refine_ls_wR_factor_ref 0.2992
_reflns_number_gt 5313
_reflns_number_total 8645
_reflns_threshold_expression >2sigma(I)
_cod_data_source_file c5ob00437c3.cif
_cod_data_source_block 4e
_cod_depositor_comments 'Adding full bibliography for 7154402--7154411.cif.'
_cod_database_code 7154410

loop_
_symmetry_equiv_pos_as_xyz
'x, y, z'
'-x, -y, -z'

loop_
_atom_site_label
_atom_site_type_symbol
_atom_site_fract_x
_atom_site_fract_y
_atom_site_fract_z
_atom_site_U_iso_or_equiv
_atom_site_adp_type
_atom_site_occupancy
_atom_site_symmetry_multiplicity
_atom_site_calc_flag
_atom_site_refinement_flags
C1 C 0.4818(10) 1.4458(8) 0.3265(5) 0.190(3) Uani 1 1 d U
H1A H 0.4608 1.4362 0.3724 0.286 Uiso 1 1 calc R
H1B H 0.4907 1.5378 0.3250 0.286 Uiso 1 1 calc R
H1C H 0.5660 1.4303 0.3220 0.286 Uiso 1 1 calc R
C2 C 0.3762(7) 1.3477(5) 0.2680(3) 0.1247(17) Uani 1 1 d U
H2A H 0.4015 1.3520 0.2217 0.150 Uiso 1 1 calc R
H2B H 0.2941 1.3710 0.2690 0.150 Uiso 1 1 calc R
C3 C 0.3455(5) 1.1974(4) 0.2719(3) 0.1009(13) Uani 1 1 d U
H3A H 0.4252 1.1712 0.2667 0.121 Uiso 1 1 calc R
H3B H 0.3271 1.1946 0.3197 0.121 Uiso 1 1 calc R
C4 C 0.2319(5) 1.1005(4) 0.2159(3) 0.0869(11) Uani 1 1 d U
H4A H 0.2540 1.1004 0.1685 0.104 Uiso 1 1 calc R
H4B H 0.1553 1.1328 0.2189 0.104 Uiso 1 1 calc R
C5 C 0.0743(3) 0.8967(3) 0.23990(14) 0.0408(6) Uani 1 1 d .
C6 C 0.0485(2) 0.7380(2) 0.22116(13) 0.0361(6) Uani 1 1 d .
C7 C 0.1638(3) 0.7249(3) 0.18455(13) 0.0403(6) Uani 1 1 d .
C8 C 0.2428(3) 0.8561(3) 0.18409(16) 0.0471(7) Uani 1 1 d .
C9 C 0.3587(3) 0.8776(4) 0.1549(2) 0.0649(9) Uani 1 1 d .
H9 H 0.4116 0.9662 0.1559 0.078 Uiso 1 1 calc R
C10 C 0.3924(3) 0.7628(4) 0.1243(2) 0.0660(9) Uani 1 1 d .
H10 H 0.4686 0.7738 0.1036 0.079 Uiso 1 1 calc R
C11 C 0.3151(3) 0.6328(3) 0.12411(16) 0.0539(7) Uani 1 1 d .
C12 C 0.1995(3) 0.6104(3) 0.15440(14) 0.0449(6) Uani 1 1 d .
H12 H 0.1483 0.5219 0.1543 0.054 Uiso 1 1 calc R
C13 C 0.0525(3) 0.6948(3) 0.29297(14) 0.0443(6) Uani 1 1 d .
H13 H 0.0077 0.7453 0.3255 0.053 Uiso 1 1 calc R
C14 C 0.1970(3) 0.7262(3) 0.33407(15) 0.0551(7) Uani 1 1 d .
C15 C 0.2832(4) 0.8713(4) 0.37401(18) 0.0660(9) Uani 1 1 d .
C16 C 0.2313(5) 0.9652(4) 0.41353(19) 0.0826(11) Uani 1 1 d .
H16 H 0.1388 0.9397 0.4138 0.099 Uiso 1 1 calc R
C17 C 0.3219(8) 1.0997(5) 0.4532(3) 0.122(2) Uani 1 1 d .
H17 H 0.2895 1.1632 0.4814 0.147 Uiso 1 1 calc R
C18 C 0.4603(9) 1.1400(7) 0.4509(4) 0.151(3) Uani 1 1 d .
C19 C 0.5594(11) 1.2872(8) 0.4904(6) 0.256(7) Uani 1 1 d .
H19A H 0.6386 1.2838 0.5195 0.384 Uiso 1 1 calc R
H19B H 0.5157 1.3379 0.5217 0.384 Uiso 1 1 calc R
H19C H 0.5864 1.3328 0.4547 0.384 Uiso 1 1 calc R
C20 C 0.5058(7) 1.0424(8) 0.4093(5) 0.154(3) Uani 1 1 d .
H20 H 0.5973 1.0668 0.4069 0.185 Uiso 1 1 calc R
C21 C 0.4211(4) 0.9157(6) 0.3732(3) 0.1119(17) Uani 1 1 d .
H21 H 0.4552 0.8529 0.3459 0.134 Uiso 1 1 calc R
C22 C -0.0325(3) 0.5403(3) 0.26761(16) 0.0562(8) Uani 1 1 d .
H22A H 0.0257 0.4846 0.2621 0.067 Uiso 1 1 calc R
H22B H -0.0870 0.5176 0.3027 0.067 Uiso 1 1 calc R
C23 C -0.0984(2) 0.6420(2) 0.17325(13) 0.0348(5) Uani 1 1 d .
C24 C -0.2091(3) 0.7050(3) 0.19236(15) 0.0435(6) Uani 1 1 d .
C25 C -0.3190(4) 0.7762(5) 0.2870(2) 0.0888(12) Uani 1 1 d .
H25A H -0.2901 0.8681 0.2823 0.133 Uiso 1 1 calc R
H25B H -0.3165 0.7825 0.3378 0.133 Uiso 1 1 calc R
H25C H -0.4105 0.7250 0.2586 0.133 Uiso 1 1 calc R
C26 C -0.1028(3) 0.6065(3) 0.08976(14) 0.0409(6) Uani 1 1 d .
H26A H -0.0549 0.5417 0.0770 0.049 Uiso 1 1 calc R
H26B H -0.1973 0.5594 0.0633 0.049 Uiso 1 1 calc R
C27 C -0.0429(3) 0.7264(3) 0.06407(14) 0.0422(6) Uani 1 1 d .
C28 C 0.0492(7) 0.7855(5) -0.0342(3) 0.134(2) Uani 1 1 d .
H28A H 0.0080 0.8555 -0.0240 0.201 Uiso 1 1 calc R
H28B H 0.0306 0.7424 -0.0865 0.201 Uiso 1 1 calc R
H28C H 0.1461 0.8276 -0.0153 0.201 Uiso 1 1 calc R
C29 C -0.2362(3) 0.4004(3) 0.16915(14) 0.0399(6) Uani 1 1 d .
C30 C -0.2364(3) 0.2891(3) 0.20604(16) 0.0475(7) Uani 1 1 d .
C31 C -0.1866(5) 0.0865(4) 0.1970(2) 0.0963(15) Uani 1 1 d .
H31A H -0.1445 0.1176 0.2485 0.144 Uiso 1 1 calc R
H31B H -0.1400 0.0328 0.1698 0.144 Uiso 1 1 calc R
H31C H -0.2806 0.0300 0.1894 0.144 Uiso 1 1 calc R
C32 C -0.3441(3) 0.3781(3) 0.11666(16) 0.0461(7) Uani 1 1 d .
H32 H -0.3484 0.4508 0.0989 0.055 Uiso 1 1 calc R
C33 C -0.4543(3) 0.2453(3) 0.08665(16) 0.0478(7) Uani 1 1 d .
C34 C -0.6610(3) 0.1206(4) -0.0013(2) 0.0724(10) Uani 1 1 d .
H34A H -0.6301 0.0432 -0.0145 0.109 Uiso 1 1 calc R
H34B H -0.7107 0.1275 -0.0447 0.109 Uiso 1 1 calc R
H34C H -0.7195 0.1070 0.0326 0.109 Uiso 1 1 calc R
Cl1 Cl 0.36332(9) 0.49241(10) 0.08575(5) 0.0755(4) Uani 1 1 d .
N1 N 0.1877(2) 0.9553(2) 0.21809(14) 0.0528(6) Uani 1 1 d .
N2 N -0.1203(2) 0.5158(2) 0.19644(11) 0.0394(5) Uani 1 1 d .
O1 O 0.0048(2) 0.9558(2) 0.27049(11) 0.0525(5) Uani 1 1 d .
O2 O 0.2435(3) 0.6341(3) 0.33117(15) 0.0900(9) Uani 1 1 d .
O3 O -0.2714(2) 0.7444(2) 0.15247(12) 0.0587(6) Uani 1 1 d .
O4 O -0.2282(2) 0.7053(2) 0.26006(11) 0.0573(6) Uani 1 1 d .
O5 O -0.0286(2) 0.8452(2) 0.09168(11) 0.0585(6) Uani 1 1 d .
O6 O -0.0075(3) 0.6801(2) 0.00101(13) 0.0812(8) Uani 1 1 d .
O7 O -0.2804(3) 0.2829(3) 0.25908(14) 0.0764(7) Uani 1 1 d .
O8 O -0.1783(2) 0.2057(2) 0.17193(11) 0.0590(6) Uani 1 1 d .
O9 O -0.4664(2) 0.1443(2) 0.10765(15) 0.0794(8) Uani 1 1 d .
O10 O -0.54600(19) 0.24567(19) 0.03265(11) 0.0536(5) Uani 1 1 d .

loop_
_atom_site_aniso_label
_atom_site_aniso_U_11
_atom_site_aniso_U_22
_atom_site_aniso_U_33
_atom_site_aniso_U_23
_atom_site_aniso_U_13
_atom_site_aniso_U_12
C1 0.205(7) 0.099(4) 0.224(7) 0.018(5) 0.062(6) 0.014(5)
C2 0.147(4) 0.063(2) 0.145(4) 0.018(2) 0.057(3) 0.014(3)
C3 0.111(3) 0.058(2) 0.127(3) 0.020(2) 0.045(2) 0.019(2)
C4 0.092(3) 0.0431(18) 0.127(3) 0.0270(18) 0.045(2) 0.0167(17)
C5 0.0413(13) 0.0300(13) 0.0489(14) 0.0106(11) 0.0038(11) 0.0130(11)
C6 0.0360(12) 0.0295(13) 0.0446(13) 0.0137(10) 0.0068(10) 0.0131(10)
C7 0.0364(12) 0.0386(14) 0.0458(14) 0.0130(11) 0.0059(10) 0.0142(11)
C8 0.0429(14) 0.0382(15) 0.0619(16) 0.0172(12) 0.0136(12) 0.0142(12)
C9 0.0531(18) 0.058(2) 0.090(2) 0.0339(18) 0.0279(17) 0.0153(15)
C10 0.0506(17) 0.077(2) 0.083(2) 0.0331(19) 0.0314(16) 0.0252(17)
C11 0.0476(16) 0.0598(19) 0.0576(16) 0.0125(14) 0.0082(13) 0.0293(15)
C12 0.0386(13) 0.0381(14) 0.0546(15) 0.0089(12) 0.0042(11) 0.0155(11)
C13 0.0480(14) 0.0431(15) 0.0452(14) 0.0197(12) 0.0077(11) 0.0168(12)
C14 0.0565(17) 0.0596(19) 0.0468(15) 0.0150(13) -0.0002(13) 0.0226(15)
C15 0.067(2) 0.061(2) 0.0582(18) 0.0195(16) -0.0095(15) 0.0134(17)
C16 0.103(3) 0.064(2) 0.060(2) 0.0073(17) -0.010(2) 0.022(2)
C17 0.185(6) 0.067(3) 0.082(3) 0.010(2) -0.033(3) 0.033(4)
C18 0.147(6) 0.081(4) 0.147(5) 0.043(4) -0.088(5) -0.029(4)
C19 0.243(10) 0.092(5) 0.288(11) 0.051(6) -0.135(9) -0.058(6)
C20 0.090(4) 0.108(5) 0.212(8) 0.069(5) -0.043(4) -0.024(4)
C21 0.057(2) 0.116(4) 0.146(4) 0.053(3) -0.013(3) 0.010(3)
C22 0.0614(18) 0.0500(17) 0.0559(17) 0.0277(14) 0.0003(14) 0.0132(15)
C23 0.0331(12) 0.0274(12) 0.0452(13) 0.0161(10) 0.0073(10) 0.0089(10)
C24 0.0384(13) 0.0354(14) 0.0593(16) 0.0201(12) 0.0107(12) 0.0120(11)
C25 0.091(3) 0.107(3) 0.103(3) 0.040(3) 0.056(2) 0.062(3)
C26 0.0406(13) 0.0331(13) 0.0462(14) 0.0133(11) 0.0054(11) 0.0099(11)
C27 0.0400(13) 0.0408(15) 0.0446(14) 0.0167(12) 0.0075(11) 0.0102(11)
C28 0.212(6) 0.084(3) 0.112(4) 0.047(3) 0.109(4) 0.018(4)
C29 0.0409(13) 0.0315(13) 0.0538(14) 0.0186(11) 0.0154(11) 0.0152(11)
C30 0.0471(15) 0.0396(15) 0.0573(16) 0.0220(13) 0.0123(13) 0.0110(12)
C31 0.146(4) 0.053(2) 0.099(3) 0.037(2) -0.001(3) 0.049(3)
C32 0.0369(13) 0.0318(14) 0.0750(18) 0.0267(13) 0.0129(13) 0.0111(11)
C33 0.0391(14) 0.0371(15) 0.0673(17) 0.0185(13) 0.0154(13) 0.0100(12)
C34 0.0488(17) 0.062(2) 0.080(2) 0.0113(17) -0.0028(16) -0.0016(16)
Cl1 0.0649(6) 0.0838(7) 0.0828(6) 0.0067(5) 0.0164(4) 0.0489(5)
N1 0.0505(13) 0.0294(12) 0.0786(16) 0.0181(11) 0.0185(12) 0.0114(10)
N2 0.0390(11) 0.0339(11) 0.0503(12) 0.0199(9) 0.0085(9) 0.0144(9)
O1 0.0593(12) 0.0391(11) 0.0633(12) 0.0133(9) 0.0165(10) 0.0240(9)
O2 0.0842(17) 0.0829(18) 0.0951(19) 0.0116(14) -0.0232(14) 0.0489(16)
O3 0.0533(12) 0.0644(14) 0.0761(14) 0.0361(11) 0.0150(10) 0.0329(11)
O4 0.0561(12) 0.0633(13) 0.0663(13) 0.0241(10) 0.0272(10) 0.0312(11)
O5 0.0713(14) 0.0458(13) 0.0611(12) 0.0217(10) 0.0173(10) 0.0187(10)
O6 0.110(2) 0.0569(14) 0.0711(15) 0.0188(12) 0.0547(14) 0.0089(13)
O7 0.0979(18) 0.0714(16) 0.0808(16) 0.0467(13) 0.0434(15) 0.0297(14)
O8 0.0764(14) 0.0427(11) 0.0712(13) 0.0262(10) 0.0160(11) 0.0325(11)
O9 0.0677(15) 0.0468(13) 0.115(2) 0.0480(14) -0.0011(14) -0.0021(11)
O10 0.0438(11) 0.0406(11) 0.0682(12) 0.0164(9) 0.0035(9) 0.0075(9)

loop_
_atom_type_symbol
_atom_type_description
_atom_type_scat_dispersion_real
_atom_type_scat_dispersion_imag
_atom_type_scat_source
C C 0.0033 0.0016 'International Tables Vol C Tables 4.2.6.8 and 6.1.1.4'
H H 0.0000 0.0000 'International Tables Vol C Tables 4.2.6.8 and 6.1.1.4'
N N 0.0061 0.0033 'International Tables Vol C Tables 4.2.6.8 and 6.1.1.4'
O O 0.0106 0.0060 'International Tables Vol C Tables 4.2.6.8 and 6.1.1.4'
Cl Cl 0.1484 0.1585 'International Tables Vol C Tables 4.2.6.8 and 6.1.1.4'

loop_
_geom_angle_atom_site_label_1
_geom_angle_atom_site_label_2
_geom_angle_atom_site_label_3
_geom_angle
C2 C1 H1A 109.5
C2 C1 H1B 109.5
H1A C1 H1B 109.5
C2 C1 H1C 109.5
H1A C1 H1C 109.5
H1B C1 H1C 109.5
C1 C2 C3 112.2(6)
C1 C2 H2A 109.2
C3 C2 H2A 109.2
C1 C2 H2B 109.2
C3 C2 H2B 109.2
H2A C2 H2B 107.9
C4 C3 C2 111.8(5)
C4 C3 H3A 109.3
C2 C3 H3A 109.3
C4 C3 H3B 109.3
C2 C3 H3B 109.3
H3A C3 H3B 107.9
C3 C4 N1 116.1(4)
C3 C4 H4A 108.3
N1 C4 H4A 108.3
C3 C4 H4B 108.3
N1 C4 H4B 108.3
H4A C4 H4B 107.4
O1 C5 N1 126.8(2)
O1 C5 C6 125.3(2)
N1 C5 C6 107.9(2)
C7 C6 C5 101.9(2)
C7 C6 C13 113.3(2)
C5 C6 C13 110.3(2)
C7 C6 C23 114.65(19)
C5 C6 C23 114.16(18)
C13 C6 C23 102.84(18)
C12 C7 C8 119.8(2)
C12 C7 C6 131.5(2)
C8 C7 C6 108.7(2)
C9 C8 C7 122.1(3)
C9 C8 N1 128.3(3)
C7 C8 N1 109.5(2)
C10 C9 C8 117.6(3)
C10 C9 H9 121.2
C8 C9 H9 121.2
C11 C10 C9 120.9(3)
C11 C10 H10 119.6
C9 C10 H10 119.6
C10 C11 C12 121.9(3)
C10 C11 Cl1 118.9(2)
C12 C11 Cl1 119.2(2)
C7 C12 C11 117.7(3)
C7 C12 H12 121.2
C11 C12 H12 121.2
C14 C13 C22 112.8(2)
C14 C13 C6 112.7(2)
C22 C13 C6 104.9(2)
C14 C13 H13 108.7
C22 C13 H13 108.7
C6 C13 H13 108.7
O2 C14 C15 120.0(3)
O2 C14 C13 120.7(3)
C15 C14 C13 119.2(3)
C16 C15 C21 118.7(4)
C16 C15 C14 121.9(3)
C21 C15 C14 119.4(4)
C15 C16 C17 118.3(5)
C15 C16 H16 120.9
C17 C16 H16 120.9
C18 C17 C16 121.0(6)
C18 C17 H17 119.5
C16 C17 H17 119.5
C20 C18 C17 118.1(5)
C20 C18 C19 119.8(10)
C17 C18 C19 122.1(10)
C18 C19 H19A 109.5
C18 C19 H19B 109.5
H19A C19 H19B 109.5
C18 C19 H19C 109.5
H19A C19 H19C 109.5
H19B C19 H19C 109.5
C21 C20 C18 120.7(7)
C21 C20 H20 119.6
C18 C20 H20 119.6
C20 C21 C15 123.1(7)
C20 C21 H21 118.4
C15 C21 H21 118.4
N2 C22 C13 105.0(2)
N2 C22 H22A 110.7
C13 C22 H22A 110.7
N2 C22 H22B 110.7
C13 C22 H22B 110.7
H22A C22 H22B 108.8
N2 C23 C26 110.38(19)
N2 C23 C24 109.40(19)
C26 C23 C24 110.57(19)
N2 C23 C6 101.71(17)
C26 C23 C6 112.19(19)
C24 C23 C6 112.24(19)
O3 C24 O4 124.1(2)
O3 C24 C23 125.0(2)
O4 C24 C23 110.8(2)
O4 C25 H25A 109.5
O4 C25 H25B 109.5
H25A C25 H25B 109.5
O4 C25 H25C 109.5
H25A C25 H25C 109.5
H25B C25 H25C 109.5
C27 C26 C23 115.3(2)
C27 C26 H26A 108.4
C23 C26 H26A 108.4
C27 C26 H26B 108.4
C23 C26 H26B 108.4
H26A C26 H26B 107.5
O5 C27 O6 123.4(3)
O5 C27 C26 128.4(2)
O6 C27 C26 108.2(2)
O6 C28 H28A 109.5
O6 C28 H28B 109.5
H28A C28 H28B 109.5
O6 C28 H28C 109.5
H28A C28 H28C 109.5
H28B C28 H28C 109.5
C32 C29 N2 127.7(2)
C32 C29 C30 119.3(2)
N2 C29 C30 112.9(2)
O7 C30 O8 125.8(3)
O7 C30 C29 123.7(3)
O8 C30 C29 110.5(2)
O8 C31 H31A 109.5
O8 C31 H31B 109.5
H31A C31 H31B 109.5
O8 C31 H31C 109.5
H31A C31 H31C 109.5
H31B C31 H31C 109.5
C29 C32 C33 122.5(2)
C29 C32 H32 118.8
C33 C32 H32 118.8
O9 C33 O10 122.3(2)
O9 C33 C32 125.9(3)
O10 C33 C32 111.7(2)
O10 C34 H34A 109.5
O10 C34 H34B 109.5
H34A C34 H34B 109.5
O10 C34 H34C 109.5
H34A C34 H34C 109.5
H34B C34 H34C 109.5
C5 N1 C8 111.9(2)
C5 N1 C4 123.2(3)
C8 N1 C4 123.7(3)
C29 N2 C22 119.7(2)
C29 N2 C23 123.61(19)
C22 N2 C23 113.6(2)
C24 O4 C25 115.4(2)
C27 O6 C28 115.6(3)
C30 O8 C31 115.3(3)
C33 O10 C34 117.2(2)

loop_
_geom_bond_atom_site_label_1
_geom_bond_atom_site_label_2
_geom_bond_distance
C1 C2 1.405(10)
C1 H1A 0.9600
C1 H1B 0.9600
C1 H1C 0.9600
C2 C3 1.551(7)
C2 H2A 0.9700
C2 H2B 0.9700
C3 C4 1.419(7)
C3 H3A 0.9700
C3 H3B 0.9700
C4 N1 1.481(4)
C4 H4A 0.9700
C4 H4B 0.9700
C5 O1 1.214(3)
C5 N1 1.342(4)
C5 C6 1.558(3)
C6 C7 1.504(3)
C6 C13 1.563(3)
C6 C23 1.578(3)
C7 C12 1.387(4)
C7 C8 1.392(4)
C8 C9 1.389(4)
C8 N1 1.410(4)
C9 C10 1.381(5)
C9 H9 0.9300
C10 C11 1.372(5)
C10 H10 0.9300
C11 C12 1.399(4)
C11 Cl1 1.736(3)
C12 H12 0.9300
C13 C14 1.518(4)
C13 C22 1.523(4)
C13 H13 0.9800
C14 O2 1.211(4)
C14 C15 1.470(5)
C15 C16 1.386(6)
C15 C21 1.388(6)
C16 C17 1.402(7)
C16 H16 0.9300
C17 C18 1.400(11)
C17 H17 0.9300
C18 C20 1.384(12)
C18 C19 1.522(9)
C19 H19A 0.9600
C19 H19B 0.9600
C19 H19C 0.9600
C20 C21 1.314(9)
C20 H20 0.9300
C21 H21 0.9300
C22 N2 1.466(3)
C22 H22A 0.9700
C22 H22B 0.9700
C23 N2 1.479(3)
C23 C26 1.546(3)
C23 C24 1.548(3)
C24 O3 1.181(3)
C24 O4 1.343(3)
C25 O4 1.454(4)
C25 H25A 0.9600
C25 H25B 0.9600
C25 H25C 0.9600
C26 C27 1.475(4)
C26 H26A 0.9700
C26 H26B 0.9700
C27 O5 1.191(3)
C27 O6 1.333(3)
C28 O6 1.467(5)
C28 H28A 0.9600
C28 H28B 0.9600
C28 H28C 0.9600
C29 C32 1.340(4)
C29 N2 1.368(3)
C29 C30 1.524(4)
C30 O7 1.182(3)
C30 O8 1.312(3)
C31 O8 1.447(4)
C31 H31A 0.9600
C31 H31B 0.9600
C31 H31C 0.9600
C32 C33 1.446(4)
C32 H32 0.9300
C33 O9 1.216(3)
C33 O10 1.328(3)
C34 O10 1.428(4)
C34 H34A 0.9600
C34 H34B 0.9600
C34 H34C 0.9600

loop_
_platon_squeeze_void_nr
_platon_squeeze_void_average_x
_platon_squeeze_void_average_y
_platon_squeeze_void_average_z
_platon_squeeze_void_volume
_platon_squeeze_void_count_electrons
_platon_squeeze_void_content
1 0.000 -0.010 0.500 331 124 ' '
